data_7718171
loop_
_publ_author_name
'Kroos, Simon'
'Hebenbrock, Marian'
'Hepp, Alexander'
'Layh, Marcus'
'L&#xfc;ke, Joschua'
'Tonkul, Ali R.'
'Strassert, Cristian A.'
'M&#xfc;ller, Jens'

_publ_section_title
;
 Water-soluble luminescent platinum(II) complexes for guanine quadruplex
 binding.
;
_journal_issue 13
_journal_name_full 'Dalton transactions (Cambridge, England : 2003)'
_journal_page_first 5367
_journal_page_last 5390
_journal_paper_doi 10.1039/d4dt03067b
_journal_volume 54
_journal_year 2025
_chemical_formula_sum 'C25 H21 Cl3 N4 Pt'
_chemical_formula_weight 678.90
_space_group_crystal_system monoclinic
_space_group_IT_number 14
_space_group_name_Hall '-P 2yn'
_space_group_name_H-M_alt 'P 1 21/n 1'
_atom_sites_solution_hydrogens geom
_atom_sites_solution_primary intrinsic
_audit_creation_method SHELXL-2019/1
_audit_update_record
;
2024-10-21 deposited with the CCDC.	2025-02-25 downloaded from the CCDC.
;
_cell_angle_alpha 90
_cell_angle_beta 117.6590(10)
_cell_angle_gamma 90
_cell_formula_units_Z 4
_cell_length_a 15.0888(4)
_cell_length_b 11.9692(3)
_cell_length_c 15.1411(4)
_cell_measurement_reflns_used 9848
_cell_measurement_temperature 100(2)
_cell_measurement_theta_max 30.061
_cell_measurement_theta_min 2.281
_cell_volume 2422.01(11)
_computing_cell_refinement 'Bruker SAINT+'
_computing_data_collection 'Bruker APEX3 2019/0'
_computing_data_reduction 'Bruker SAINT+'
_computing_molecular_graphics 'Bruker SHELXTL'
_computing_publication_material 'Bruker SHELXTL'
_computing_structure_refinement 'SHELXL-2019/1 (Sheldrick, 2019)'
_computing_structure_solution 'SHELXT-2018/2 (Sheldrick, 2015)'
_diffrn_ambient_temperature 100(2)
_diffrn_measured_fraction_theta_full 0.995
_diffrn_measured_fraction_theta_max 0.996
_diffrn_measurement_device_type 'Bruker Venture D8 mit Photon III CMOS Detektor'
_diffrn_measurement_method '\f and \w scans'
_diffrn_radiation_type MoK\a
_diffrn_radiation_wavelength 0.71073
_diffrn_reflns_av_R_equivalents 0.0223
_diffrn_reflns_av_unetI/netI 0.0160
_diffrn_reflns_Laue_measured_fraction_full 0.995
_diffrn_reflns_Laue_measured_fraction_max 0.996
_diffrn_reflns_limit_h_max 21
_diffrn_reflns_limit_h_min -21
_diffrn_reflns_limit_k_max 16
_diffrn_reflns_limit_k_min -16
_diffrn_reflns_limit_l_max 21
_diffrn_reflns_limit_l_min -21
_diffrn_reflns_number 40196
_diffrn_reflns_point_group_measured_fraction_full 0.995
_diffrn_reflns_point_group_measured_fraction_max 0.996
_diffrn_reflns_theta_full 25.242
_diffrn_reflns_theta_max 30.061
_diffrn_reflns_theta_min 2.284
_diffrn_source microsource
_exptl_absorpt_coefficient_mu 6.146
_exptl_absorpt_correction_T_max 0.7460
_exptl_absorpt_correction_T_min 0.5552
_exptl_absorpt_correction_type empirical
_exptl_absorpt_process_details SADABS
_exptl_crystal_colour yellow
_exptl_crystal_density_diffrn 1.862
_exptl_crystal_description plate
_exptl_crystal_F_000 1312
_exptl_crystal_size_max 0.134
_exptl_crystal_size_mid 0.102
_exptl_crystal_size_min 0.057
_refine_diff_density_max 1.177
_refine_diff_density_min -0.713
_refine_diff_density_rms 0.078
_refine_ls_extinction_method none
_refine_ls_goodness_of_fit_ref 1.048
_refine_ls_hydrogen_treatment constr
_refine_ls_matrix_type full
_refine_ls_number_parameters 298
_refine_ls_number_reflns 7070
_refine_ls_number_restraints 0
_refine_ls_restrained_S_all 1.048
_refine_ls_R_factor_all 0.0155
_refine_ls_R_factor_gt 0.0146
_refine_ls_shift/su_max 0.009
_refine_ls_shift/su_mean 0.000
_refine_ls_structure_factor_coef Fsqd
_refine_ls_weighting_details 'w=1/[\s^2^(Fo^2^)+(0.0165P)^2^+2.2114P] where P=(Fo^2^+2Fc^2^)/3'
_refine_ls_weighting_scheme calc
_refine_ls_wR_factor_gt 0.0374
_refine_ls_wR_factor_ref 0.0379
_reflns_Friedel_coverage 0.000
_reflns_number_gt 6775
_reflns_number_total 7070
_reflns_threshold_expression 'I > 2\s(I)'
_cod_data_source_file d4dt03067b2.cif
_cod_data_source_block sad_a_CCDC1
_cod_depositor_comments 'Adding full bibliography for 7718168--7718171.cif.'
_cod_original_sg_symbol_H-M 'P 21/n'
_cod_database_code 7718171
_shelx_shelxl_version_number 2019/1
_shelx_space_group_comment
;
The symmetry employed for this shelxl refinement is uniquely defined
by the following loop, which should always be used as a source of
symmetry information in preference to the above space-group names.
They are only intended as comments.
;

loop_
_space_group_symop_operation_xyz
'x, y, z'
'-x+1/2, y+1/2, -z+1/2'
'-x, -y, -z'
'x-1/2, -y-1/2, z-1/2'

loop_
_atom_site_label
_atom_site_type_symbol
_atom_site_fract_x
_atom_site_fract_y
_atom_site_fract_z
_atom_site_U_iso_or_equiv
_atom_site_adp_type
_atom_site_occupancy
_atom_site_site_symmetry_order
_atom_site_calc_flag
_atom_site_refinement_flags_posn
_atom_site_refinement_flags_adp
_atom_site_refinement_flags_occupancy
_atom_site_disorder_assembly
_atom_site_disorder_group
Pt1 Pt 0.58857(2) 0.65545(2) 0.62827(2) 0.01310(2) Uani 1 1 d . . . . .
N1 N 0.77451(11) 0.50086(12) 0.90289(10) 0.0178(3) Uani 1 1 d . . . . .
N2 N 0.70735(11) 0.58203(12) 0.85692(10) 0.0174(3) Uani 1 1 d . . . . .
N3 N 0.68018(10) 0.57050(11) 0.76137(10) 0.0158(2) Uani 1 1 d . . . . .
Cl1 Cl 0.66309(4) 0.21836(5) 1.02569(5) 0.04021(12) Uani 1 1 d . . . . .
Cl2 Cl 0.44909(5) 0.58459(5) 0.84615(4) 0.04188(13) Uani 1 1 d . . . . .
Cl3 Cl 0.60436(4) 0.66412(4) 1.03684(4) 0.03059(10) Uani 1 1 d . . . . .
N4 N 0.64756(10) 0.53532(11) 0.57939(10) 0.0143(2) Uani 1 1 d . . . . .
C1 C 0.72955(12) 0.48198(13) 0.74638(12) 0.0160(3) Uani 1 1 d . . . . .
C2 C 0.79052(13) 0.43711(14) 0.83809(12) 0.0186(3) Uani 1 1 d . . . . .
H2 H 0.834320 0.374990 0.852811 0.022 Uiso 1 1 calc R U . . .
C3 C 0.70993(12) 0.45939(13) 0.64397(12) 0.0153(3) Uani 1 1 d . . . . .
C4 C 0.74808(13) 0.37255(14) 0.61137(13) 0.0189(3) Uani 1 1 d . . . . .
H4 H 0.792991 0.319498 0.656761 0.023 Uiso 1 1 calc R U . . .
C5 C 0.71812(14) 0.36592(15) 0.50951(13) 0.0209(3) Uani 1 1 d . . . . .
H5 H 0.742367 0.306836 0.484701 0.025 Uiso 1 1 calc R U . . .
C6 C 0.65337(13) 0.44445(14) 0.44385(13) 0.0188(3) Uani 1 1 d . . . . .
H6 H 0.633232 0.439219 0.374499 0.023 Uiso 1 1 calc R U . . .
C7 C 0.61818(12) 0.53105(13) 0.48060(12) 0.0153(3) Uani 1 1 d . . . . .
C8 C 0.81944(14) 0.49003(15) 1.01201(13) 0.0228(3) Uani 1 1 d . . . . .
H8A H 0.792630 0.549300 1.038598 0.027 Uiso 1 1 calc R U . . .
H8B H 0.892754 0.500413 1.041495 0.027 Uiso 1 1 calc R U . . .
C9 C 0.79746(14) 0.37655(16) 1.04221(14) 0.0249(4) Uani 1 1 d . . . . .
H9A H 0.821786 0.317195 1.013301 0.030 Uiso 1 1 calc R U . . .
H9B H 0.833863 0.369386 1.115709 0.030 Uiso 1 1 calc R U . . .
C10 C 0.68741(16) 0.36100(17) 1.00723(17) 0.0286(4) Uani 1 1 d . . . . .
H10A H 0.649593 0.380399 0.935642 0.034 Uiso 1 1 calc R U . . .
H10B H 0.665096 0.411172 1.045014 0.034 Uiso 1 1 calc R U . . .
C11 C 0.54957(12) 0.62276(14) 0.42625(12) 0.0164(3) Uani 1 1 d . . . . .
C12 C 0.51317(14) 0.63933(15) 0.32406(13) 0.0209(3) Uani 1 1 d . . . . .
H12 H 0.530678 0.588909 0.286236 0.025 Uiso 1 1 calc R U . . .
C13 C 0.45127(14) 0.72979(16) 0.27784(14) 0.0251(4) Uani 1 1 d . . . . .
H13 H 0.426848 0.742092 0.208427 0.030 Uiso 1 1 calc R U . . .
C14 C 0.42531(15) 0.80207(17) 0.33363(14) 0.0261(4) Uani 1 1 d . . . . .
H14 H 0.382808 0.863818 0.301852 0.031 Uiso 1 1 calc R U . . .
C15 C 0.46052(13) 0.78560(15) 0.43547(13) 0.0213(3) Uani 1 1 d . . . . .
H15 H 0.441123 0.835869 0.471928 0.026 Uiso 1 1 calc R U . . .
C16 C 0.52380(12) 0.69652(14) 0.48484(12) 0.0163(3) Uani 1 1 d . . . . .
C17 C 0.52586(12) 0.76982(14) 0.67378(12) 0.0170(3) Uani 1 1 d . . . . .
C18 C 0.48723(13) 0.83611(14) 0.70599(13) 0.0182(3) Uani 1 1 d . . . . .
C19 C 0.43878(13) 0.90751(14) 0.74623(12) 0.0180(3) Uani 1 1 d . . . . .
C20 C 0.48465(15) 1.00324(16) 0.80102(15) 0.0269(4) Uani 1 1 d . . . . .
H20 H 0.550245 1.022439 0.812540 0.032 Uiso 1 1 calc R U . . .
C21 C 0.43528(18) 1.07092(19) 0.83898(18) 0.0356(5) Uani 1 1 d . . . . .
H21 H 0.467279 1.136111 0.875747 0.043 Uiso 1 1 calc R U . . .
C22 C 0.33999(17) 1.04398(19) 0.82358(16) 0.0336(4) Uani 1 1 d . . . . .
H22 H 0.306073 1.091073 0.848558 0.040 Uiso 1 1 calc R U . . .
C23 C 0.29464(15) 0.94805(18) 0.77157(15) 0.0275(4) Uani 1 1 d . . . . .
H23 H 0.229769 0.928374 0.761950 0.033 Uiso 1 1 calc R U . . .
C24 C 0.34304(14) 0.88024(16) 0.73329(13) 0.0222(3) Uani 1 1 d . . . . .
H24 H 0.310962 0.814402 0.697809 0.027 Uiso 1 1 calc R U . . .
C25 C 0.53015(14) 0.69540(16) 0.90938(13) 0.0229(3) Uani 1 1 d . . . . .
H25A H 0.490400 0.763561 0.902862 0.027 Uiso 1 1 calc R U . . .
H25B H 0.574125 0.710645 0.878505 0.027 Uiso 1 1 calc R U . . .

loop_
_atom_site_aniso_label
_atom_site_aniso_U_11
_atom_site_aniso_U_22
_atom_site_aniso_U_33
_atom_site_aniso_U_23
_atom_site_aniso_U_13
_atom_site_aniso_U_12
Pt1 0.01366(3) 0.01169(3) 0.01480(3) -0.00116(2) 0.00733(2) 0.00009(2)
N1 0.0201(7) 0.0160(6) 0.0162(6) 0.0006(5) 0.0074(5) 0.0007(5)
N2 0.0205(7) 0.0156(6) 0.0163(6) 0.0001(5) 0.0086(5) 0.0005(5)
N3 0.0173(6) 0.0143(6) 0.0169(6) -0.0020(5) 0.0088(5) -0.0006(5)
Cl1 0.0379(3) 0.0337(3) 0.0526(3) 0.0088(2) 0.0240(3) -0.0060(2)
Cl2 0.0499(3) 0.0486(3) 0.0329(3) -0.0171(2) 0.0241(2) -0.0241(3)
Cl3 0.0339(3) 0.0322(2) 0.0214(2) 0.00531(16) 0.00930(19) 0.00409(18)
N4 0.0149(6) 0.0125(6) 0.0163(6) -0.0020(5) 0.0078(5) -0.0012(5)
C1 0.0163(7) 0.0136(7) 0.0188(7) -0.0016(5) 0.0086(6) 0.0001(5)
C2 0.0209(8) 0.0161(7) 0.0183(7) -0.0007(6) 0.0088(6) 0.0014(6)
C3 0.0151(7) 0.0135(7) 0.0172(7) -0.0020(5) 0.0075(6) -0.0009(5)
C4 0.0199(8) 0.0157(7) 0.0212(8) -0.0026(6) 0.0095(6) 0.0022(6)
C5 0.0228(8) 0.0195(7) 0.0216(8) -0.0043(6) 0.0114(7) 0.0025(6)
C6 0.0205(8) 0.0190(8) 0.0182(7) -0.0035(6) 0.0100(6) -0.0001(6)
C7 0.0148(7) 0.0152(7) 0.0164(7) -0.0026(5) 0.0076(6) -0.0024(5)
C8 0.0281(9) 0.0224(8) 0.0153(7) -0.0002(6) 0.0078(7) -0.0016(7)
C9 0.0260(9) 0.0240(9) 0.0222(8) 0.0052(7) 0.0092(7) 0.0016(7)
C10 0.0300(10) 0.0273(9) 0.0328(10) 0.0055(8) 0.0183(8) 0.0027(7)
C11 0.0164(7) 0.0156(7) 0.0174(7) -0.0009(6) 0.0080(6) -0.0014(5)
C12 0.0225(8) 0.0218(8) 0.0185(7) -0.0015(6) 0.0094(7) -0.0002(6)
C13 0.0265(9) 0.0279(9) 0.0181(7) 0.0040(7) 0.0079(7) 0.0040(7)
C14 0.0256(9) 0.0276(9) 0.0233(8) 0.0071(7) 0.0098(7) 0.0086(7)
C15 0.0210(8) 0.0219(8) 0.0215(8) 0.0024(6) 0.0103(7) 0.0051(6)
C16 0.0150(7) 0.0163(7) 0.0182(7) -0.0003(6) 0.0082(6) -0.0005(5)
C17 0.0185(7) 0.0163(7) 0.0160(7) 0.0006(5) 0.0078(6) -0.0002(5)
C18 0.0198(8) 0.0176(7) 0.0171(7) 0.0025(5) 0.0084(6) 0.0026(6)
C19 0.0214(8) 0.0181(7) 0.0148(7) 0.0024(6) 0.0087(6) 0.0053(6)
C20 0.0276(9) 0.0241(9) 0.0339(10) -0.0067(7) 0.0185(8) -0.0011(7)
C21 0.0407(12) 0.0298(10) 0.0424(12) -0.0150(9) 0.0242(10) -0.0014(9)
C22 0.0369(11) 0.0362(11) 0.0345(10) -0.0065(9) 0.0225(9) 0.0076(9)
C23 0.0228(9) 0.0344(10) 0.0281(9) 0.0023(7) 0.0141(7) 0.0070(7)
C24 0.0210(8) 0.0239(8) 0.0197(8) -0.0003(6) 0.0078(7) 0.0037(6)
C25 0.0248(9) 0.0235(8) 0.0196(8) 0.0033(6) 0.0097(7) -0.0006(7)

loop_
_atom_type_symbol
_atom_type_description
_atom_type_scat_dispersion_real
_atom_type_scat_dispersion_imag
_atom_type_scat_source
C C 0.0033 0.0016 'International Tables Vol C Tables 4.2.6.8 and 6.1.1.4'
H H 0.0000 0.0000 'International Tables Vol C Tables 4.2.6.8 and 6.1.1.4'
Cl Cl 0.1484 0.1585 'International Tables Vol C Tables 4.2.6.8 and 6.1.1.4'
N N 0.0061 0.0033 'International Tables Vol C Tables 4.2.6.8 and 6.1.1.4'
Pt Pt -1.7033 8.3905 'International Tables Vol C Tables 4.2.6.8 and 6.1.1.4'

loop_
_geom_angle_atom_site_label_1
_geom_angle_atom_site_label_2
_geom_angle_atom_site_label_3
_geom_angle
_geom_angle_site_symmetry_1
_geom_angle_site_symmetry_3
_geom_angle_publ_flag
C17 Pt1 C16 97.97(7) . . ?
C17 Pt1 N4 177.76(6) . . ?
C16 Pt1 N4 81.45(6) . . ?
C17 Pt1 N3 102.15(6) . . ?
C16 Pt1 N3 159.88(6) . . ?
N4 Pt1 N3 78.46(5) . . ?
N2 N1 C2 112.27(14) . . ?
N2 N1 C8 119.31(14) . . ?
C2 N1 C8 128.42(15) . . ?
N3 N2 N1 105.63(13) . . ?
N2 N3 C1 110.29(13) . . ?
N2 N3 Pt1 137.25(11) . . ?
C1 N3 Pt1 112.36(10) . . ?
C3 N4 C7 122.59(14) . . ?
C3 N4 Pt1 119.76(11) . . ?
C7 N4 Pt1 117.56(11) . . ?
C2 C1 N3 107.19(14) . . ?
C2 C1 C3 135.42(15) . . ?
N3 C1 C3 117.36(14) . . ?
N1 C2 C1 104.62(14) . . ?
N4 C3 C4 120.90(15) . . ?
N4 C3 C1 111.98(13) . . ?
C4 C3 C1 127.12(15) . . ?
C3 C4 C5 117.53(16) . . ?
C6 C5 C4 120.87(16) . . ?
C5 C6 C7 119.35(15) . . ?
N4 C7 C6 118.75(15) . . ?
N4 C7 C11 112.07(14) . . ?
C6 C7 C11 129.18(15) . . ?
N1 C8 C9 111.45(15) . . ?
C10 C9 C8 111.40(16) . . ?
C9 C10 Cl1 109.59(14) . . ?
C12 C11 C16 121.38(15) . . ?
C12 C11 C7 122.63(15) . . ?
C16 C11 C7 115.98(14) . . ?
C13 C12 C11 119.76(17) . . ?
C14 C13 C12 119.58(17) . . ?
C13 C14 C15 121.06(17) . . ?
C14 C15 C16 121.09(16) . . ?
C15 C16 C11 117.13(15) . . ?
C15 C16 Pt1 129.98(13) . . ?
C11 C16 Pt1 112.88(12) . . ?
C18 C17 Pt1 176.20(15) . . ?
C17 C18 C19 175.79(18) . . ?
C20 C19 C24 117.93(16) . . ?
C20 C19 C18 122.20(16) . . ?
C24 C19 C18 119.85(16) . . ?
C21 C20 C19 120.68(19) . . ?
C22 C21 C20 120.5(2) . . ?
C23 C22 C21 119.41(18) . . ?
C22 C23 C24 120.51(19) . . ?
C23 C24 C19 120.90(18) . . ?
Cl2 C25 Cl3 111.34(10) . . ?

loop_
_geom_bond_atom_site_label_1
_geom_bond_atom_site_label_2
_geom_bond_distance
_geom_bond_site_symmetry_2
_geom_bond_publ_flag
Pt1 C17 1.9620(17) . ?
Pt1 C16 1.9856(16) . ?
Pt1 N4 2.0048(13) . ?
Pt1 N3 2.1023(14) . ?
N1 N2 1.3418(19) . ?
N1 C2 1.350(2) . ?
N1 C8 1.472(2) . ?
N2 N3 1.3151(19) . ?
N3 C1 1.373(2) . ?
Cl1 C10 1.795(2) . ?
Cl2 C25 1.756(2) . ?
Cl3 C25 1.7641(18) . ?
N4 C3 1.347(2) . ?
N4 C7 1.349(2) . ?
C1 C2 1.370(2) . ?
C1 C3 1.463(2) . ?
C3 C4 1.385(2) . ?
C4 C5 1.394(2) . ?
C5 C6 1.387(2) . ?
C6 C7 1.393(2) . ?
C7 C11 1.471(2) . ?
C8 C9 1.518(3) . ?
C9 C10 1.502(3) . ?
C11 C12 1.395(2) . ?
C11 C16 1.427(2) . ?
C12 C13 1.388(3) . ?
C13 C14 1.387(3) . ?
C14 C15 1.392(2) . ?
C15 C16 1.394(2) . ?
C17 C18 1.213(2) . ?
C18 C19 1.432(2) . ?
C19 C20 1.395(3) . ?
C19 C24 1.403(2) . ?
C20 C21 1.393(3) . ?
C21 C22 1.383(3) . ?
C22 C23 1.381(3) . ?
C23 C24 1.386(3) . ?

loop_
_geom_torsion_atom_site_label_1
_geom_torsion_atom_site_label_2
_geom_torsion_atom_site_label_3
_geom_torsion_atom_site_label_4
_geom_torsion
_geom_torsion_site_symmetry_1
_geom_torsion_site_symmetry_2
_geom_torsion_site_symmetry_3
_geom_torsion_site_symmetry_4
_geom_torsion_publ_flag
C2 N1 N2 N3 -0.24(19) . . . . ?
C8 N1 N2 N3 -179.44(14) . . . . ?
N1 N2 N3 C1 0.24(18) . . . . ?
N1 N2 N3 Pt1 -175.62(12) . . . . ?
N2 N3 C1 C2 -0.16(19) . . . . ?
Pt1 N3 C1 C2 176.80(11) . . . . ?
N2 N3 C1 C3 -178.34(14) . . . . ?
Pt1 N3 C1 C3 -1.38(18) . . . . ?
N2 N1 C2 C1 0.14(19) . . . . ?
C8 N1 C2 C1 179.25(16) . . . . ?
N3 C1 C2 N1 0.01(18) . . . . ?
C3 C1 C2 N1 177.71(18) . . . . ?
C7 N4 C3 C4 0.6(2) . . . . ?
Pt1 N4 C3 C4 177.02(12) . . . . ?
C7 N4 C3 C1 -179.54(14) . . . . ?
Pt1 N4 C3 C1 -3.12(18) . . . . ?
C2 C1 C3 N4 -174.65(18) . . . . ?
N3 C1 C3 N4 2.9(2) . . . . ?
C2 C1 C3 C4 5.2(3) . . . . ?
N3 C1 C3 C4 -177.28(16) . . . . ?
N4 C3 C4 C5 -1.1(2) . . . . ?
C1 C3 C4 C5 179.08(16) . . . . ?
C3 C4 C5 C6 0.7(3) . . . . ?
C4 C5 C6 C7 0.1(3) . . . . ?
C3 N4 C7 C6 0.3(2) . . . . ?
Pt1 N4 C7 C6 -176.22(12) . . . . ?
C3 N4 C7 C11 179.55(14) . . . . ?
Pt1 N4 C7 C11 3.06(17) . . . . ?
C5 C6 C7 N4 -0.6(2) . . . . ?
C5 C6 C7 C11 -179.76(16) . . . . ?
N2 N1 C8 C9 120.11(17) . . . . ?
C2 N1 C8 C9 -58.9(2) . . . . ?
N1 C8 C9 C10 -64.3(2) . . . . ?
C8 C9 C10 Cl1 170.24(13) . . . . ?
N4 C7 C11 C12 176.60(15) . . . . ?
C6 C7 C11 C12 -4.2(3) . . . . ?
N4 C7 C11 C16 -1.9(2) . . . . ?
C6 C7 C11 C16 177.27(16) . . . . ?
C16 C11 C12 C13 0.6(3) . . . . ?
C7 C11 C12 C13 -177.83(16) . . . . ?
C11 C12 C13 C14 -0.7(3) . . . . ?
C12 C13 C14 C15 0.2(3) . . . . ?
C13 C14 C15 C16 0.6(3) . . . . ?
C14 C15 C16 C11 -0.8(3) . . . . ?
C14 C15 C16 Pt1 177.74(14) . . . . ?
C12 C11 C16 C15 0.2(2) . . . . ?
C7 C11 C16 C15 178.68(15) . . . . ?
C12 C11 C16 Pt1 -178.60(13) . . . . ?
C7 C11 C16 Pt1 -0.07(18) . . . . ?
C24 C19 C20 C21 -1.8(3) . . . . ?
C18 C19 C20 C21 179.91(19) . . . . ?
C19 C20 C21 C22 0.4(3) . . . . ?
C20 C21 C22 C23 1.1(4) . . . . ?
C21 C22 C23 C24 -1.3(3) . . . . ?
C22 C23 C24 C19 -0.2(3) . . . . ?
C20 C19 C24 C23 1.7(3) . . . . ?
C18 C19 C24 C23 179.99(17) . . . . ?
